data_1505768
loop_
_publ_author_name
'Li, Zhen'
'Qin, Anjun'
'Lam, Jacky W. Y.'
'Dong, Yuping'
'Dong, Yongqiang'
'Ye, Cheng'
'Williams, Ian D.'
'Tang, Ben Zhong'

_publ_section_title
;
 Facile Synthesis, Large Optical Nonlinearity, and Excellent Thermal
 Stability of Hyperbranched Poly(aryleneethynylene)s Containing Azobenzene
 Chromophores
;
_journal_issue 4
_journal_name_full Macromolecules
_journal_page_first 1436
_journal_paper_doi 10.1021/ma051924f
_journal_volume 39
_journal_year 2006
_chemical_formula_sum 'C18 H12 I3 N'
_chemical_formula_weight 622.99
_chemical_name_systematic
; 
 ? 
;
_space_group_IT_number 14
_symmetry_cell_setting monoclinic
_symmetry_space_group_name_Hall '-P 2yn'
_symmetry_space_group_name_H-M 'P 1 21/n 1'
_atom_sites_solution_hydrogens geom
_atom_sites_solution_primary direct
_atom_sites_solution_secondary difmap
_audit_creation_method SHELXL-97
_cell_angle_alpha 90.00
_cell_angle_beta 106.9870(10)
_cell_angle_gamma 90.00
_cell_formula_units_Z 4
_cell_length_a 10.6033(9)
_cell_length_b 11.4222(9)
_cell_length_c 16.0787(13)
_cell_measurement_reflns_used 4085
_cell_measurement_temperature 100(2)
_cell_measurement_theta_max 26.85
_cell_measurement_theta_min 2.22
_cell_volume 1862.4(3)
_computing_structure_refinement 'SHELXL-97 (Sheldrick, 1997)'
_computing_structure_solution 'SHELXS-97 (Sheldrick, 1990)'
_diffrn_ambient_temperature 100(2)
_diffrn_measured_fraction_theta_full 0.977
_diffrn_measured_fraction_theta_max 0.978
_diffrn_radiation_monochromator graphite
_diffrn_radiation_source 'fine-focus sealed tube'
_diffrn_radiation_type MoK\a
_diffrn_radiation_wavelength 0.71073
_diffrn_reflns_av_R_equivalents 0.0318
_diffrn_reflns_av_sigmaI/netI 0.0350
_diffrn_reflns_limit_h_max 13
_diffrn_reflns_limit_h_min -12
_diffrn_reflns_limit_k_max 14
_diffrn_reflns_limit_k_min -10
_diffrn_reflns_limit_l_max 19
_diffrn_reflns_limit_l_min -17
_diffrn_reflns_number 9871
_diffrn_reflns_theta_full 25.00
_diffrn_reflns_theta_max 26.00
_diffrn_reflns_theta_min 2.06
_exptl_absorpt_coefficient_mu 5.031
_exptl_absorpt_correction_T_max 1.00
_exptl_absorpt_correction_T_min 0.58
_exptl_absorpt_correction_type multi-scan
_exptl_absorpt_process_details SADABS
_exptl_crystal_colour colorless
_exptl_crystal_density_diffrn 2.222
_exptl_crystal_density_method 'not measured'
_exptl_crystal_description block
_exptl_crystal_F_000 1144
_exptl_crystal_size_max 0.30
_exptl_crystal_size_mid 0.20
_exptl_crystal_size_min 0.15
_refine_diff_density_max 1.116
_refine_diff_density_min -0.760
_refine_diff_density_rms 0.101
_refine_ls_extinction_method none
_refine_ls_goodness_of_fit_ref 1.002
_refine_ls_hydrogen_treatment mixed
_refine_ls_matrix_type full
_refine_ls_number_parameters 199
_refine_ls_number_reflns 3579
_refine_ls_number_restraints 0
_refine_ls_restrained_S_all 1.002
_refine_ls_R_factor_all 0.0464
_refine_ls_R_factor_gt 0.0344
_refine_ls_shift/su_max 0.002
_refine_ls_shift/su_mean 0.000
_refine_ls_structure_factor_coef Fsqd
_refine_ls_weighting_details 'calc w=1/[\s^2^(Fo^2^)+(0.0475P)^2^+0.0000P] where P=(Fo^2^+2Fc^2^)/3'
_refine_ls_weighting_scheme calc
_refine_ls_wR_factor_gt 0.0813
_refine_ls_wR_factor_ref 0.0855
_reflns_number_gt 2818
_reflns_number_total 3579
_reflns_threshold_expression >2sigma(I)
_cod_data_source_file ma051924fsi20051216_102438.cif
_cod_data_source_block tang25
_cod_depositor_comments
;
The following automatic conversions were performed:

'_symmetry_cell_setting' value 'Monoclinic' changed to 'monoclinic'
according to /home/saulius/struct/CIF-dictionaries/cif_core.dic
dictionary named 'cif_core.dic' version 2.4.1 from 2010-06-29.

Automatic conversion script
Id: cif_fix_values 1715 2011-07-08 13:25:40Z adriana 
;
_cod_original_sg_symbol_H-M P2(1)/n
_cod_database_code 1505768

loop_
_symmetry_equiv_pos_as_xyz
'x, y, z'
'-x+1/2, y+1/2, -z+1/2'
'-x, -y, -z'
'x-1/2, -y-1/2, z-1/2'

loop_
_atom_site_label
_atom_site_type_symbol
_atom_site_fract_x
_atom_site_fract_y
_atom_site_fract_z
_atom_site_U_iso_or_equiv
_atom_site_adp_type
_atom_site_occupancy
_atom_site_symmetry_multiplicity
_atom_site_calc_flag
_atom_site_refinement_flags
I1 I 0.20048(4) 1.07431(3) -0.07268(2) 0.07459(14) Uani 1 1 d .
I2 I 1.04880(3) 0.53957(3) 0.27200(3) 0.07955(15) Uani 1 1 d .
I3 I 0.06847(4) 0.19199(3) 0.15070(2) 0.07546(14) Uani 1 1 d .
N1 N 0.4376(3) 0.6029(3) 0.1082(2) 0.0499(8) Uani 1 1 d .
C1 C 0.3842(4) 0.7105(3) 0.0687(3) 0.0455(9) Uani 1 1 d .
C2 C 0.4445(4) 0.7688(4) 0.0150(3) 0.0505(10) Uani 1 1 d .
H2A H 0.5218 0.7372 0.0052 0.061 Uiso 1 1 calc R
C3 C 0.3921(4) 0.8733(4) -0.0248(3) 0.0529(11) Uani 1 1 d .
H3A H 0.4337 0.9135 -0.0613 0.063 Uiso 1 1 calc R
C4 C 0.2796(4) 0.9181(4) -0.0106(3) 0.0511(10) Uani 1 1 d .
C5 C 0.2191(4) 0.8609(4) 0.0436(3) 0.0541(10) Uani 1 1 d .
H5A H 0.1422 0.8929 0.0538 0.065 Uiso 1 1 calc R
C6 C 0.2715(4) 0.7576(4) 0.0823(3) 0.0524(10) Uani 1 1 d .
H6A H 0.2299 0.7179 0.1191 0.063 Uiso 1 1 calc R
C11 C 0.5754(4) 0.5906(3) 0.1444(3) 0.0465(9) Uani 1 1 d .
C12 C 0.6367(5) 0.4851(3) 0.1363(3) 0.0523(11) Uani 1 1 d .
H12A H 0.5853 0.4223 0.1052 0.063 Uiso 1 1 calc R
C13 C 0.7702(5) 0.4701(4) 0.1727(3) 0.0573(11) Uani 1 1 d .
H13A H 0.8104 0.3971 0.1679 0.069 Uiso 1 1 calc R
C14 C 0.8454(4) 0.5625(4) 0.2165(3) 0.0521(10) Uani 1 1 d .
C15 C 0.7871(4) 0.6676(4) 0.2241(3) 0.0517(10) Uani 1 1 d .
H15A H 0.8392 0.7310 0.2537 0.062 Uiso 1 1 calc R
C16 C 0.6512(4) 0.6813(3) 0.1883(3) 0.0484(10) Uani 1 1 d .
H16A H 0.6109 0.7538 0.1944 0.058 Uiso 1 1 calc R
C21 C 0.3523(4) 0.5098(3) 0.1169(3) 0.0463(9) Uani 1 1 d .
C22 C 0.2381(5) 0.4863(4) 0.0513(3) 0.0555(11) Uani 1 1 d .
H22A H 0.2152 0.5323 -0.0002 0.067 Uiso 1 1 calc R
C23 C 0.1566(4) 0.3951(4) 0.0607(3) 0.0577(11) Uani 1 1 d .
H23A H 0.0777 0.3790 0.0157 0.069 Uiso 1 1 calc R
C24 C 0.1896(4) 0.3284(4) 0.1346(3) 0.0505(10) Uani 1 1 d .
C25 C 0.3039(4) 0.3526(4) 0.2007(3) 0.0516(10) Uani 1 1 d .
H25A H 0.3267 0.3068 0.2523 0.062 Uiso 1 1 calc R
C26 C 0.3841(4) 0.4431(3) 0.1912(3) 0.0447(9) Uani 1 1 d .
H26A H 0.4623 0.4596 0.2366 0.054 Uiso 1 1 calc R

loop_
_atom_site_aniso_label
_atom_site_aniso_U_11
_atom_site_aniso_U_22
_atom_site_aniso_U_33
_atom_site_aniso_U_23
_atom_site_aniso_U_13
_atom_site_aniso_U_12
I1 0.0680(2) 0.0604(2) 0.0820(3) 0.02609(17) 0.00086(18) -0.00441(16)
I2 0.0511(2) 0.0810(3) 0.1017(3) 0.0024(2) 0.01481(18) 0.01571(16)
I3 0.0774(2) 0.0714(2) 0.0776(3) 0.00435(17) 0.02270(19) -0.03675(18)
N1 0.0448(19) 0.0420(18) 0.060(2) 0.0067(16) 0.0099(16) -0.0081(15)
C1 0.047(2) 0.041(2) 0.045(2) -0.0003(17) 0.0078(18) -0.0114(17)
C2 0.050(2) 0.050(2) 0.050(2) 0.002(2) 0.0114(19) -0.010(2)
C3 0.054(3) 0.050(2) 0.052(3) 0.001(2) 0.011(2) -0.019(2)
C4 0.054(2) 0.041(2) 0.048(2) 0.0093(18) -0.0019(19) -0.0111(19)
C5 0.049(2) 0.053(3) 0.056(3) 0.003(2) 0.008(2) 0.000(2)
C6 0.059(3) 0.053(2) 0.047(2) 0.0048(19) 0.019(2) -0.008(2)
C11 0.051(2) 0.039(2) 0.051(2) 0.0042(17) 0.0169(19) -0.0044(18)
C12 0.064(3) 0.038(2) 0.060(3) -0.0073(19) 0.027(2) -0.007(2)
C13 0.071(3) 0.043(2) 0.066(3) 0.002(2) 0.033(3) 0.008(2)
C14 0.051(2) 0.048(2) 0.061(3) 0.009(2) 0.022(2) 0.0052(19)
C15 0.050(2) 0.046(2) 0.055(3) -0.0025(19) 0.010(2) -0.0069(19)
C16 0.051(2) 0.037(2) 0.056(3) 0.0001(18) 0.014(2) -0.0008(18)
C21 0.051(2) 0.039(2) 0.049(2) -0.0046(18) 0.0149(19) -0.0079(18)
C22 0.064(3) 0.061(3) 0.035(2) 0.0076(19) 0.003(2) -0.017(2)
C23 0.055(3) 0.066(3) 0.046(3) -0.003(2) 0.004(2) -0.024(2)
C24 0.054(2) 0.049(2) 0.050(3) 0.0024(19) 0.019(2) -0.0179(19)
C25 0.058(3) 0.050(2) 0.045(2) 0.0002(19) 0.012(2) -0.008(2)
C26 0.051(2) 0.043(2) 0.037(2) 0.0009(16) 0.0076(18) -0.0071(18)

loop_
_atom_type_symbol
_atom_type_description
_atom_type_scat_dispersion_real
_atom_type_scat_dispersion_imag
_atom_type_scat_source
C C 0.0033 0.0016 'International Tables Vol C Tables 4.2.6.8 and 6.1.1.4'
H H 0.0000 0.0000 'International Tables Vol C Tables 4.2.6.8 and 6.1.1.4'
N N 0.0061 0.0033 'International Tables Vol C Tables 4.2.6.8 and 6.1.1.4'
I I -0.4742 1.8119 'International Tables Vol C Tables 4.2.6.8 and 6.1.1.4'

loop_
_geom_angle_atom_site_label_1
_geom_angle_atom_site_label_2
_geom_angle_atom_site_label_3
_geom_angle
C11 N1 C1 119.9(3)
C11 N1 C21 119.6(3)
C1 N1 C21 120.4(3)
C2 C1 C6 119.2(4)
C2 C1 N1 119.8(4)
C6 C1 N1 121.0(4)
C1 C2 C3 120.3(4)
C4 C3 C2 119.4(4)
C3 C4 C5 120.8(4)
C3 C4 I1 118.9(3)
C5 C4 I1 120.4(3)
C6 C5 C4 119.3(4)
C5 C6 C1 121.0(4)
C16 C11 C12 118.8(4)
C16 C11 N1 121.1(4)
C12 C11 N1 120.1(4)
C13 C12 C11 121.2(4)
C12 C13 C14 119.3(4)
C15 C14 C13 120.4(4)
C15 C14 I2 120.4(3)
C13 C14 I2 119.2(3)
C14 C15 C16 119.9(4)
C11 C16 C15 120.4(4)
C26 C21 C22 119.6(4)
C26 C21 N1 119.8(4)
C22 C21 N1 120.6(4)
C21 C22 C23 119.8(4)
C24 C23 C22 120.2(4)
C23 C24 C25 120.0(4)
C23 C24 I3 120.9(3)
C25 C24 I3 119.1(3)
C26 C25 C24 119.7(4)
C21 C26 C25 120.7(4)

loop_
_geom_bond_atom_site_label_1
_geom_bond_atom_site_label_2
_geom_bond_distance
I1 C4 2.097(4)
I2 C14 2.096(4)
I3 C24 2.083(4)
N1 C11 1.413(5)
N1 C1 1.423(5)
N1 C21 1.429(5)
C1 C2 1.386(6)
C1 C6 1.386(6)
C2 C3 1.391(6)
C3 C4 1.377(6)
C4 C5 1.387(6)
C5 C6 1.373(6)
C11 C16 1.373(6)
C11 C12 1.393(6)
C12 C13 1.376(7)
C13 C14 1.385(6)
C14 C15 1.372(6)
C15 C16 1.395(6)
C21 C26 1.374(6)
C21 C22 1.381(6)
C22 C23 1.390(6)
C23 C24 1.368(6)
C24 C25 1.386(6)
C25 C26 1.375(6)

loop_
_cod_related_entry_id
_cod_related_entry_database
_cod_related_entry_code
1 ChemSpider 7985041
